data_4060243
loop_
_publ_author_name
'Song, Li-Cheng'
'Gong, Feng-Hua'
'Meng, Tao'
'Ge, Jian-Hua'
'Cui, Li-Na'
'Hu, Qing-Mei'

_publ_section_title
;
 General Synthetic Route to Double-Butterfly Fe/S Cluster Complexes via
 Reactions of the Dianions {[(\m-CO)Fe2(CO)6]2(\m-SZS-\m)}2-with Electrophiles
;
_journal_coden_ASTM ORGND7
_journal_issue 4
_journal_name_full Organometallics
_journal_page_first 823
_journal_page_last 831
_journal_paper_doi 10.1021/om034208f
_journal_volume 23
_journal_year 2004
_chemical_formula_sum 'C24 H24 Fe4 O16 S4'
_chemical_formula_weight 920.07
_space_group_IT_number 2
_symmetry_cell_setting triclinic
_symmetry_space_group_name_Hall '-P 1'
_symmetry_space_group_name_H-M 'P -1'
_atom_sites_solution_hydrogens geom
_atom_sites_solution_primary direct
_atom_sites_solution_secondary difmap
_cell_angle_alpha 88.962(6)
_cell_angle_beta 81.064(6)
_cell_angle_gamma 88.230(6)
_cell_formula_units_Z 1
_cell_length_a 8.224(3)
_cell_length_b 9.766(3)
_cell_length_c 11.153(4)
_cell_measurement_reflns_used 755
_cell_measurement_temperature 293(2)
_cell_measurement_theta_max 25.98
_cell_measurement_theta_min 2.51
_cell_volume 884.4(5)
_diffrn_ambient_temperature 293(2)
_diffrn_detector_area_resol_mean ?
_diffrn_measurement_device_type 'CCD area detector'
_diffrn_measurement_method 'phi and omega scans'
_diffrn_radiation_monochromator graphite
_diffrn_radiation_source 'fine-focus sealed tube'
_diffrn_radiation_type MoK\a
_diffrn_radiation_wavelength 0.71073
_diffrn_reflns_av_R_equivalents 0.0331
_diffrn_reflns_av_sigmaI/netI 0.0828
_diffrn_reflns_limit_h_max 10
_diffrn_reflns_limit_h_min -10
_diffrn_reflns_limit_k_max 6
_diffrn_reflns_limit_k_min -12
_diffrn_reflns_limit_l_max 13
_diffrn_reflns_limit_l_min -13
_diffrn_reflns_number 5103
_diffrn_reflns_theta_max 26.43
_diffrn_reflns_theta_min 1.85
_diffrn_standards_decay_% ?
_diffrn_standards_interval_count ?
_diffrn_standards_interval_time ?
_diffrn_standards_number ?
_exptl_absorpt_coefficient_mu 1.911
_exptl_absorpt_correction_T_max 1.000000
_exptl_absorpt_correction_T_min 0.832169
_exptl_absorpt_correction_type multi-scan
_exptl_absorpt_process_details SADABS
_exptl_crystal_colour ?
_exptl_crystal_density_diffrn 1.728
_exptl_crystal_density_meas 0
_exptl_crystal_density_method 'not measured'
_exptl_crystal_description ?
_exptl_crystal_F_000 464
_exptl_crystal_size_max 0.32
_exptl_crystal_size_mid 0.26
_exptl_crystal_size_min 0.20
_refine_ls_extinction_coef ?
_refine_ls_extinction_method none
_refine_ls_goodness_of_fit_ref 1.065
_refine_ls_hydrogen_treatment mixed
_refine_ls_matrix_type full
_refine_ls_number_parameters 217
_refine_ls_number_reflns 3574
_refine_ls_number_restraints 0
_refine_ls_restrained_S_all 1.065
_refine_ls_R_factor_all 0.1065
_refine_ls_R_factor_gt 0.0504
_refine_ls_shift/su_max 0.001
_refine_ls_shift/su_mean 0.000
_refine_ls_structure_factor_coef Fsqd
_refine_ls_weighting_details 'calc w=1/[\s^2^(Fo^2^)+(0.0653P)^2^+0.0000P] where P=(Fo^2^+2Fc^2^)/3'
_refine_ls_weighting_scheme calc
_refine_ls_wR_factor_gt 0.1161
_refine_ls_wR_factor_ref 0.1489
_reflns_number_gt 2155
_reflns_number_total 3574
_reflns_threshold_expression >2sigma(I)
_cod_depositor_comments
;
The following automatic conversions were performed:
'_symmetry_cell_setting' value 'Triclinic' changed to 'triclinic'
according to '/home/saulius/struct/CIF-dictionaries/cif_core.dic'
dictionary named 'cif_core.dic' version 2.4.1 from
2010-06-29.

'_exptl_absorpt_correction_type' value 'MULTI-SCAN' changed
to 'multi-scan' according to
'/home/saulius/struct/CIF-dictionaries/cif_core.dic' dictionary named
'cif_core.dic' version 2.4.1 from 2010-06-29.

Automatic conversion script
Id: cif_fix_enum 1527 2010-12-29 10:47:43Z saulius 
;
_cod_original_sg_symbol_H-M P-1
_cod_database_code 4060243

loop_
_symmetry_equiv_pos_as_xyz
'x, y, z'
'-x, -y, -z'

loop_
_atom_site_label
_atom_site_type_symbol
_atom_site_fract_x
_atom_site_fract_y
_atom_site_fract_z
_atom_site_U_iso_or_equiv
_atom_site_adp_type
_atom_site_occupancy
_atom_site_symmetry_multiplicity
_atom_site_calc_flag
_atom_site_refinement_flags
_atom_site_disorder_assembly
_atom_site_disorder_group
Fe1 Fe 0.69117(10) 0.68330(9) 0.08668(8) 0.0382(3) Uani 1 1 d . . .
Fe2 Fe 0.55764(10) 0.82963(9) 0.25966(8) 0.0414(3) Uani 1 1 d . . .
S1 S 0.77613(18) 0.68674(16) 0.26854(14) 0.0379(4) Uani 1 1 d . . .
S2 S 0.54683(19) 0.36799(17) 0.79277(15) 0.0417(4) Uani 1 1 d . . .
C1 C 0.8539(8) 0.7879(7) 0.0136(6) 0.0479(17) Uani 1 1 d . . .
O1 O 0.9562(6) 0.8543(6) -0.0327(5) 0.0739(16) Uani 1 1 d . . .
C2 C 0.7732(8) 0.5190(8) 0.0312(6) 0.0492(17) Uani 1 1 d . . .
O2 O 0.8281(7) 0.4160(6) -0.0024(6) 0.0807(18) Uani 1 1 d . . .
C3 C 0.5671(9) 0.7325(7) -0.0275(7) 0.0512(17) Uani 1 1 d . . .
O3 O 0.4890(7) 0.7656(6) -0.0989(5) 0.0782(17) Uani 1 1 d . . .
C4 C 0.6814(8) 0.9781(7) 0.2430(6) 0.0508(17) Uani 1 1 d . . .
O4 O 0.7607(7) 1.0718(5) 0.2303(5) 0.0680(15) Uani 1 1 d . . .
C5 C 0.4742(10) 0.8420(8) 0.4172(8) 0.067(2) Uani 1 1 d . . .
O5 O 0.4215(9) 0.8444(8) 0.5159(6) 0.116(3) Uani 1 1 d . . .
C6 C 0.3966(9) 0.9179(7) 0.1953(9) 0.068(2) Uani 1 1 d . . .
O6 O 0.2970(8) 0.9718(6) 0.1532(8) 0.113(3) Uani 1 1 d . . .
C7 C 0.9694(7) 0.7760(7) 0.2697(6) 0.0466(16) Uani 1 1 d . . .
H7A H 1.0621 0.7142 0.2433 0.056 Uiso 1 1 calc R . .
H7B H 0.9750 0.8532 0.2133 0.056 Uiso 1 1 calc R . .
C8 C 0.9795(8) 0.8260(7) 0.3947(6) 0.0492(17) Uani 1 1 d . . .
H8A H 1.0833 0.8707 0.3947 0.059 Uiso 1 1 calc R . .
H8B H 0.8909 0.8923 0.4193 0.059 Uiso 1 1 calc R . .
O7 O 0.9676(5) 0.7149(5) 0.4767(4) 0.0492(12) Uani 1 1 d . . .
C9 C 0.9776(9) 0.7552(8) 0.5973(6) 0.059(2) Uani 1 1 d . . .
H9A H 0.8973 0.8282 0.6218 0.071 Uiso 1 1 calc R . .
H9B H 1.0864 0.7886 0.6015 0.071 Uiso 1 1 calc R . .
C10 C 0.9442(8) 0.6335(8) 0.6799(7) 0.059(2) Uani 1 1 d . . .
H10A H 0.9983 0.5533 0.6396 0.071 Uiso 1 1 calc R . .
H10B H 0.9929 0.6474 0.7524 0.071 Uiso 1 1 calc R . .
O8 O 0.7758(6) 0.6071(5) 0.7146(4) 0.0595(14) Uani 1 1 d . . .
C11 C 0.6971(8) 0.5493(8) 0.6249(6) 0.0521(18) Uani 1 1 d . . .
H11A H 0.7601 0.4699 0.5906 0.063 Uiso 1 1 calc R . .
H11B H 0.6892 0.6156 0.5600 0.063 Uiso 1 1 calc R . .
C12 C 0.5273(8) 0.5078(7) 0.6825(6) 0.0480(17) Uani 1 1 d . . .
H12A H 0.4662 0.4775 0.6206 0.058 Uiso 1 1 calc R . .
H12B H 0.4679 0.5855 0.7232 0.058 Uiso 1 1 calc R . .

loop_
_atom_site_aniso_label
_atom_site_aniso_U_11
_atom_site_aniso_U_22
_atom_site_aniso_U_33
_atom_site_aniso_U_23
_atom_site_aniso_U_13
_atom_site_aniso_U_12
Fe1 0.0360(5) 0.0448(6) 0.0335(5) 0.0027(4) -0.0030(4) -0.0102(4)
Fe2 0.0332(5) 0.0419(6) 0.0471(6) -0.0012(4) 0.0023(4) -0.0077(4)
S1 0.0319(8) 0.0455(9) 0.0364(8) 0.0025(7) -0.0040(6) -0.0117(7)
S2 0.0345(8) 0.0477(10) 0.0439(9) 0.0072(7) -0.0072(7) -0.0141(7)
C1 0.049(4) 0.056(4) 0.038(4) 0.007(3) -0.005(3) -0.007(3)
O1 0.061(3) 0.081(4) 0.074(4) 0.017(3) 0.008(3) -0.031(3)
C2 0.038(4) 0.066(5) 0.044(4) -0.003(4) -0.006(3) -0.011(3)
O2 0.064(4) 0.067(4) 0.113(5) -0.027(4) -0.018(3) 0.008(3)
C3 0.048(4) 0.057(4) 0.048(4) 0.008(3) -0.002(3) -0.017(3)
O3 0.077(4) 0.097(4) 0.069(4) 0.020(3) -0.040(3) -0.009(3)
C4 0.047(4) 0.050(4) 0.053(4) -0.004(3) 0.000(3) -0.007(3)
O4 0.065(3) 0.056(3) 0.081(4) 0.004(3) -0.002(3) -0.025(3)
C5 0.064(5) 0.060(5) 0.070(6) -0.014(4) 0.014(4) -0.018(4)
O5 0.134(6) 0.128(6) 0.071(4) -0.023(4) 0.046(4) -0.038(5)
C6 0.045(4) 0.043(4) 0.114(7) 0.020(4) -0.009(5) -0.011(3)
O6 0.058(4) 0.080(4) 0.205(9) 0.049(5) -0.039(5) -0.002(3)
C7 0.029(3) 0.067(5) 0.044(4) 0.008(3) -0.006(3) -0.014(3)
C8 0.047(4) 0.056(4) 0.047(4) 0.002(3) -0.009(3) -0.024(3)
O7 0.058(3) 0.053(3) 0.038(3) 0.002(2) -0.008(2) -0.020(2)
C9 0.067(5) 0.071(5) 0.042(4) -0.001(4) -0.009(4) -0.039(4)
C10 0.049(4) 0.083(6) 0.048(4) 0.005(4) -0.013(3) -0.024(4)
O8 0.058(3) 0.079(4) 0.042(3) -0.003(2) -0.002(2) -0.034(3)
C11 0.056(4) 0.067(5) 0.035(4) 0.004(3) -0.008(3) -0.025(4)
C12 0.042(4) 0.057(4) 0.047(4) 0.016(3) -0.013(3) -0.015(3)
